data_7030302
loop_
_publ_author_name
'Adams, Jeramie J.'
'Gruver, Brian C.'
'Donohoue, Rose'
'Arulsamy, Navamoney'
'Roddick, Dean M.'

_publ_section_title
;
 Acceptor pincer Ru(II) chemistry.
;
_journal_issue 40
_journal_name_full 'Dalton transactions (Cambridge, England : 2003)'
_journal_page_first 12601
_journal_page_last 12611
_journal_paper_doi 10.1039/c2dt31234d
_journal_volume 41
_journal_year 2012
_chemical_formula_moiety 'C14 H7 Cl F12 O2 P2 Ru'
_chemical_formula_sum 'C14 H7 Cl F12 O2 P2 Ru'
_chemical_formula_weight 633.66
_chemical_name_systematic
;

?

;
_space_group_IT_number 61
_symmetry_cell_setting orthorhombic
_symmetry_space_group_name_Hall '-P 2ac 2ab'
_symmetry_space_group_name_H-M 'P b c a'
_atom_sites_solution_hydrogens geom
_atom_sites_solution_primary direct
_atom_sites_solution_secondary difmap
_audit_creation_method SHELXL-97
_cell_angle_alpha 90.00
_cell_angle_beta 90.00
_cell_angle_gamma 90.00
_cell_formula_units_Z 8
_cell_length_a 7.8669(3)
_cell_length_b 18.9807(6)
_cell_length_c 26.8450(10)
_cell_measurement_reflns_used 9955
_cell_measurement_temperature 150(2)
_cell_measurement_theta_max 33.24
_cell_measurement_theta_min 2.90
_cell_volume 4008.5(2)
_computing_cell_refinement 'Bruker SMART (Bruker, 2004)'
_computing_data_collection 'Bruker SMART (Bruker, 2004)'
_computing_data_reduction 'Bruker SAINT (Bruker, 2004)'
_computing_molecular_graphics 'Bruker SHELXTL V. 6.10 (Bruker, 2004)'
_computing_publication_material 'Bruker SHELXTL V. 6.10 (Bruker, 2004)'
_computing_structure_refinement 'SHELXL-97 (Sheldrick, 1997)'
_computing_structure_solution 'SHELXS-97 (Sheldrick, 1997)'
_diffrn_ambient_temperature 150(2)
_diffrn_measured_fraction_theta_full 0.999
_diffrn_measured_fraction_theta_max 0.999
_diffrn_measurement_device_type 'CCD area detector'
_diffrn_measurement_method 'phi and omega scans'
_diffrn_radiation_monochromator graphite
_diffrn_radiation_source 'fine-focus sealed tube'
_diffrn_radiation_type MoK\a
_diffrn_radiation_wavelength 0.71073
_diffrn_reflns_av_R_equivalents 0.0292
_diffrn_reflns_av_sigmaI/netI 0.0291
_diffrn_reflns_limit_h_max 10
_diffrn_reflns_limit_h_min -11
_diffrn_reflns_limit_k_max 28
_diffrn_reflns_limit_k_min -28
_diffrn_reflns_limit_l_max 40
_diffrn_reflns_limit_l_min -40
_diffrn_reflns_number 27654
_diffrn_reflns_theta_full 32.03
_diffrn_reflns_theta_max 32.03
_diffrn_reflns_theta_min 1.52
_exptl_absorpt_coefficient_mu 1.195
_exptl_absorpt_correction_T_max 0.8602
_exptl_absorpt_correction_T_min 0.6042
_exptl_absorpt_correction_type multi-scan
_exptl_absorpt_process_details 'SADABS (Bruker, 2004)'
_exptl_crystal_colour colourless
_exptl_crystal_density_diffrn 2.100
_exptl_crystal_density_method 'not measured'
_exptl_crystal_description rectangular_prism
_exptl_crystal_F_000 2448
_exptl_crystal_size_max 0.47
_exptl_crystal_size_mid 0.17
_exptl_crystal_size_min 0.13
_refine_diff_density_max 0.755
_refine_diff_density_min -0.568
_refine_diff_density_rms 0.084
_refine_ls_extinction_method none
_refine_ls_goodness_of_fit_ref 1.030
_refine_ls_hydrogen_treatment constr
_refine_ls_matrix_type full
_refine_ls_number_parameters 289
_refine_ls_number_reflns 6976
_refine_ls_number_restraints 0
_refine_ls_restrained_S_all 1.030
_refine_ls_R_factor_all 0.0372
_refine_ls_R_factor_gt 0.0290
_refine_ls_shift/su_max 0.000
_refine_ls_shift/su_mean 0.000
_refine_ls_structure_factor_coef Fsqd
_refine_ls_weighting_details 'calc w=1/[\s^2^(Fo^2^)+(0.0198P)^2^+3.9589P] where P=(Fo^2^+2Fc^2^)/3'
_refine_ls_weighting_scheme calc
_refine_ls_wR_factor_gt 0.0597
_refine_ls_wR_factor_ref 0.0627
_reflns_number_gt 5939
_reflns_number_total 6976
_reflns_threshold_expression >2sigma(I)
_cod_data_source_file c2dt31234d.txt
_cod_data_source_block jja17
_cod_depositor_comments
;
The following automatic conversions were performed:

'_symmetry_cell_setting' value 'Orthorhombic' changed to
'orthorhombic' according to
/usr/data/users/saulius/automatic-downloads/retrospective/RSC/lib/dictionaries/cif_core.dic
dictionary named 'cif_core.dic' version 2.4.2 from 2011-04-26.

Automatic conversion script
Id: cif_fix_values 2281 2013-09-26 08:29:07Z andrius 
;
_cod_original_sg_symbol_H-M Pbca
_cod_database_code 7030302

loop_
_symmetry_equiv_pos_as_xyz
'x, y, z'
'-x+1/2, -y, z+1/2'
'-x, y+1/2, -z+1/2'
'x+1/2, -y+1/2, -z'
'-x, -y, -z'
'x-1/2, y, -z-1/2'
'x, -y-1/2, z-1/2'
'-x-1/2, y-1/2, z'

loop_
_atom_site_label
_atom_site_type_symbol
_atom_site_fract_x
_atom_site_fract_y
_atom_site_fract_z
_atom_site_U_iso_or_equiv
_atom_site_adp_type
_atom_site_occupancy
_atom_site_symmetry_multiplicity
_atom_site_calc_flag
_atom_site_refinement_flags
Ru1 Ru 0.160735(18) 0.052842(7) 0.110749(5) 0.01507(4) Uani 1 1 d .
Cl1 Cl 0.36542(6) 0.03994(2) 0.177836(16) 0.02195(9) Uani 1 1 d .
P1 P 0.30520(6) 0.15473(2) 0.092832(16) 0.01685(9) Uani 1 1 d .
P2 P -0.02809(6) -0.02011(2) 0.150212(17) 0.01793(9) Uani 1 1 d .
C1 C 0.0084(3) 0.06781(10) 0.05758(7) 0.0221(4) Uani 1 1 d .
C2 C 0.2983(3) -0.01774(11) 0.07355(8) 0.0285(4) Uani 1 1 d .
C3 C 0.0345(2) 0.12582(8) 0.15869(6) 0.0156(3) Uani 1 1 d .
O1 O -0.0775(2) 0.07765(9) 0.02441(5) 0.0319(3) Uani 1 1 d .
O2 O 0.3817(3) -0.05772(10) 0.05466(8) 0.0546(6) Uani 1 1 d .
C4 C -0.1143(2) 0.10791(9) 0.18468(6) 0.0171(3) Uani 1 1 d .
C5 C -0.2003(2) 0.15753(10) 0.21374(7) 0.0223(4) Uani 1 1 d .
H5A H -0.3002 0.1443 0.2313 0.027 Uiso 1 1 calc R
C6 C -0.1399(3) 0.22594(10) 0.21702(7) 0.0243(4) Uani 1 1 d .
H6A H -0.2021 0.2604 0.2351 0.029 Uiso 1 1 calc R
C7 C 0.0113(3) 0.24391(9) 0.19389(6) 0.0219(4) Uani 1 1 d .
H7A H 0.0547 0.2904 0.1970 0.026 Uiso 1 1 calc R
C8 C 0.0999(2) 0.19404(9) 0.16616(6) 0.0181(3) Uani 1 1 d .
C9 C 0.2751(3) 0.21193(9) 0.14613(6) 0.0208(3) Uani 1 1 d .
H9A H 0.3633 0.2030 0.1717 0.025 Uiso 1 1 calc R
H9B H 0.2808 0.2620 0.1360 0.025 Uiso 1 1 calc R
C10 C 0.5387(3) 0.15688(10) 0.07690(7) 0.0245(4) Uani 1 1 d .
F10A F 0.6167(2) 0.21275(9) 0.09518(8) 0.0678(6) Uani 1 1 d .
F10B F 0.61811(18) 0.10102(8) 0.09393(6) 0.0486(4) Uani 1 1 d .
F10C F 0.5618(2) 0.15776(10) 0.02815(5) 0.0539(4) Uani 1 1 d .
C11 C 0.2248(3) 0.21224(11) 0.04106(7) 0.0266(4) Uani 1 1 d .
F11A F 0.06392(17) 0.22974(7) 0.05079(5) 0.0391(3) Uani 1 1 d .
F11B F 0.31379(18) 0.27182(6) 0.03688(5) 0.0364(3) Uani 1 1 d .
F11C F 0.2284(2) 0.17999(7) -0.00290(4) 0.0406(3) Uani 1 1 d .
C12 C -0.1815(2) 0.03340(9) 0.18365(7) 0.0215(3) Uani 1 1 d .
H12A H -0.2931 0.0319 0.1666 0.026 Uiso 1 1 calc R
H12B H -0.1961 0.0155 0.2180 0.026 Uiso 1 1 calc R
C13 C -0.1597(3) -0.08250(11) 0.11181(8) 0.0303(4) Uani 1 1 d .
F13A F -0.29304(19) -0.10883(8) 0.13570(6) 0.0468(4) Uani 1 1 d .
F13B F -0.2192(2) -0.04893(7) 0.07169(5) 0.0410(3) Uani 1 1 d .
F13C F -0.0645(2) -0.13595(7) 0.09591(6) 0.0473(4) Uani 1 1 d .
C14 C 0.0504(3) -0.08594(10) 0.19749(8) 0.0265(4) Uani 1 1 d .
F14A F 0.18588(19) -0.12060(7) 0.18056(5) 0.0398(3) Uani 1 1 d .
F14B F 0.09380(18) -0.05409(6) 0.23959(4) 0.0315(3) Uani 1 1 d .
F14C F -0.0675(2) -0.13400(7) 0.20920(6) 0.0462(4) Uani 1 1 d .

loop_
_atom_site_aniso_label
_atom_site_aniso_U_11
_atom_site_aniso_U_22
_atom_site_aniso_U_33
_atom_site_aniso_U_23
_atom_site_aniso_U_13
_atom_site_aniso_U_12
Ru1 0.01429(6) 0.01617(6) 0.01474(6) -0.00267(4) -0.00088(5) 0.00116(5)
Cl1 0.01749(19) 0.0279(2) 0.02042(18) 0.00129(15) -0.00375(16) 0.00057(16)
P1 0.0170(2) 0.01892(19) 0.01457(17) 0.00067(15) 0.00066(16) -0.00005(17)
P2 0.0172(2) 0.01502(18) 0.0216(2) -0.00073(15) -0.00260(17) -0.00139(17)
C1 0.0210(9) 0.0244(8) 0.0210(8) -0.0037(6) 0.0018(7) 0.0005(7)
C2 0.0243(10) 0.0324(10) 0.0287(9) -0.0117(8) -0.0043(8) 0.0046(8)
C3 0.0161(7) 0.0171(7) 0.0137(6) -0.0005(5) -0.0014(6) 0.0036(6)
O1 0.0271(8) 0.0442(9) 0.0245(7) 0.0016(6) -0.0082(6) -0.0006(7)
O2 0.0405(10) 0.0604(12) 0.0630(12) -0.0370(10) -0.0049(10) 0.0216(9)
C4 0.0168(7) 0.0184(7) 0.0160(7) 0.0011(6) 0.0005(6) 0.0015(6)
C5 0.0203(8) 0.0263(8) 0.0202(8) 0.0011(7) 0.0060(7) 0.0041(7)
C6 0.0264(10) 0.0238(8) 0.0227(8) -0.0032(7) 0.0048(8) 0.0070(8)
C7 0.0276(9) 0.0177(7) 0.0203(8) -0.0026(6) 0.0021(7) 0.0023(7)
C8 0.0198(8) 0.0192(7) 0.0151(7) -0.0005(6) 0.0011(6) 0.0003(7)
C9 0.0226(9) 0.0204(8) 0.0196(7) -0.0036(6) 0.0016(7) -0.0042(7)
C10 0.0203(9) 0.0271(9) 0.0260(9) 0.0024(7) 0.0040(8) -0.0005(8)
F10A 0.0306(8) 0.0586(10) 0.1144(16) -0.0362(10) 0.0169(10) -0.0183(8)
F10B 0.0258(7) 0.0554(9) 0.0647(10) 0.0314(8) 0.0139(7) 0.0130(7)
F10C 0.0380(8) 0.0960(13) 0.0277(7) 0.0170(7) 0.0149(6) 0.0173(9)
C11 0.0296(10) 0.0275(9) 0.0227(8) 0.0048(7) -0.0041(8) 0.0014(8)
F11A 0.0293(7) 0.0445(8) 0.0436(8) 0.0158(6) -0.0041(6) 0.0100(6)
F11B 0.0431(8) 0.0286(6) 0.0374(7) 0.0133(5) -0.0043(6) -0.0058(6)
F11C 0.0566(9) 0.0470(8) 0.0182(5) 0.0032(5) -0.0082(6) -0.0020(7)
C12 0.0175(8) 0.0201(7) 0.0268(8) 0.0016(6) 0.0033(7) 0.0006(7)
C13 0.0305(10) 0.0256(9) 0.0346(10) -0.0022(8) -0.0064(9) -0.0073(9)
F13A 0.0394(8) 0.0505(8) 0.0505(8) 0.0027(7) -0.0077(7) -0.0273(7)
F13B 0.0424(8) 0.0422(7) 0.0384(7) 0.0030(6) -0.0219(7) -0.0132(6)
F13C 0.0549(10) 0.0304(7) 0.0566(9) -0.0217(6) -0.0137(8) 0.0015(7)
C14 0.0277(10) 0.0180(8) 0.0338(10) 0.0032(7) -0.0053(9) -0.0020(8)
F14A 0.0434(8) 0.0263(6) 0.0496(8) -0.0018(6) -0.0061(7) 0.0173(6)
F14B 0.0359(7) 0.0329(6) 0.0258(6) 0.0022(5) -0.0072(5) -0.0022(6)
F14C 0.0475(9) 0.0324(7) 0.0587(9) 0.0222(6) -0.0160(8) -0.0188(7)

loop_
_atom_type_symbol
_atom_type_description
_atom_type_scat_dispersion_real
_atom_type_scat_dispersion_imag
_atom_type_scat_source
C C 0.0033 0.0016 'International Tables Vol C Tables 4.2.6.8 and 6.1.1.4'
H H 0.0000 0.0000 'International Tables Vol C Tables 4.2.6.8 and 6.1.1.4'
O O 0.0106 0.0060 'International Tables Vol C Tables 4.2.6.8 and 6.1.1.4'
F F 0.0171 0.0103 'International Tables Vol C Tables 4.2.6.8 and 6.1.1.4'
P P 0.1023 0.0942 'International Tables Vol C Tables 4.2.6.8 and 6.1.1.4'
Cl Cl 0.1484 0.1585 'International Tables Vol C Tables 4.2.6.8 and 6.1.1.4'
Ru Ru -1.2594 0.8363 'International Tables Vol C Tables 4.2.6.8 and 6.1.1.4'

loop_
_geom_angle_atom_site_label_1
_geom_angle_atom_site_label_2
_geom_angle_atom_site_label_3
_geom_angle
C1 Ru1 C2 93.85(8)
C1 Ru1 C3 93.60(7)
C2 Ru1 C3 172.54(7)
C1 Ru1 P2 91.67(6)
C2 Ru1 P2 100.24(7)
C3 Ru1 P2 79.15(5)
C1 Ru1 P1 91.67(6)
C2 Ru1 P1 101.12(7)
C3 Ru1 P1 79.04(5)
P2 Ru1 P1 158.107(17)
C1 Ru1 Cl1 176.62(6)
C2 Ru1 Cl1 86.77(6)
C3 Ru1 Cl1 85.81(5)
P2 Ru1 Cl1 91.495(16)
P1 Ru1 Cl1 84.951(16)
C9 P1 C11 101.08(9)
C9 P1 C10 107.06(9)
C11 P1 C10 98.49(9)
C9 P1 Ru1 105.95(6)
C11 P1 Ru1 118.60(7)
C10 P1 Ru1 123.24(6)
C12 P2 C13 104.92(10)
C12 P2 C14 104.82(9)
C13 P2 C14 97.60(9)
C12 P2 Ru1 108.76(6)
C13 P2 Ru1 118.95(7)
C14 P2 Ru1 119.97(7)
O1 C1 Ru1 177.12(18)
O2 C2 Ru1 176.30(19)
C4 C3 C8 117.17(15)
C4 C3 Ru1 122.00(12)
C8 C3 Ru1 120.82(12)
C5 C4 C3 121.18(16)
C5 C4 C12 118.14(16)
C3 C4 C12 120.64(15)
C6 C5 C4 120.07(17)
C6 C5 H5A 120.0
C4 C5 H5A 120.0
C7 C6 C5 119.79(17)
C7 C6 H6A 120.1
C5 C6 H6A 120.1
C6 C7 C8 120.17(17)
C6 C7 H7A 119.9
C8 C7 H7A 119.9
C7 C8 C3 121.26(17)
C7 C8 C9 119.47(16)
C3 C8 C9 119.16(15)
C8 C9 P1 105.33(12)
C8 C9 H9A 110.7
P1 C9 H9A 110.7
C8 C9 H9B 110.7
P1 C9 H9B 110.7
H9A C9 H9B 108.8
F10B C10 F10A 107.34(19)
F10B C10 F10C 106.83(17)
F10A C10 F10C 107.10(18)
F10B C10 P1 111.54(13)
F10A C10 P1 112.70(14)
F10C C10 P1 111.02(14)
F11C C11 F11A 107.95(18)
F11C C11 F11B 107.72(17)
F11A C11 F11B 107.64(17)
F11C C11 P1 112.48(14)
F11A C11 P1 108.62(13)
F11B C11 P1 112.24(14)
C4 C12 P2 107.46(12)
C4 C12 H12A 110.2
P2 C12 H12A 110.2
C4 C12 H12B 110.2
P2 C12 H12B 110.2
H12A C12 H12B 108.5
F13A C13 F13C 108.20(18)
F13A C13 F13B 106.96(18)
F13C C13 F13B 107.59(18)
F13A C13 P2 114.03(15)
F13C C13 P2 110.27(15)
F13B C13 P2 109.55(14)
F14B C14 F14A 108.07(17)
F14B C14 F14C 106.79(17)
F14A C14 F14C 107.34(16)
F14B C14 P2 110.85(12)
F14A C14 P2 111.08(14)
F14C C14 P2 112.49(14)

loop_
_geom_bond_atom_site_label_1
_geom_bond_atom_site_label_2
_geom_bond_distance
Ru1 C1 1.8850(19)
Ru1 C2 1.991(2)
Ru1 C3 2.1358(16)
Ru1 P2 2.2905(5)
Ru1 P1 2.2941(5)
Ru1 Cl1 2.4282(5)
P1 C9 1.8115(17)
P1 C11 1.8769(19)
P1 C10 1.886(2)
P2 C12 1.8150(19)
P2 C13 1.880(2)
P2 C14 1.885(2)
C1 O1 1.134(2)
C2 O2 1.124(2)
C3 C4 1.404(2)
C3 C8 1.408(2)
C4 C5 1.398(2)
C4 C12 1.510(2)
C5 C6 1.385(3)
C5 H5A 0.9500
C6 C7 1.385(3)
C6 H6A 0.9500
C7 C8 1.391(2)
C7 H7A 0.9500
C8 C9 1.518(3)
C9 H9A 0.9900
C9 H9B 0.9900
C10 F10B 1.313(2)
C10 F10A 1.320(2)
C10 F10C 1.321(2)
C11 F11C 1.330(2)
C11 F11A 1.335(3)
C11 F11B 1.335(2)
C12 H12A 0.9900
C12 H12B 0.9900
C13 F13A 1.328(3)
C13 F13C 1.331(3)
C13 F13B 1.336(2)
C14 F14B 1.326(2)
C14 F14A 1.332(2)
C14 F14C 1.339(2)
